data_4125250
loop_
_publ_author_name
'Bakewell, Clare'
'White, Andrew J. P.'
'Crimmin, Mark R.'

_publ_section_title
;
 Addition of Carbon-Fluorine Bonds to a Mg(I)-Mg(I) Bond: An Equivalent of
 Grignard Formation in Solution.
;
_journal_issue 39
_journal_name_full 'Journal of the American Chemical Society'
_journal_page_first 12763
_journal_page_last 12766
_journal_paper_doi 10.1021/jacs.6b08104
_journal_volume 138
_journal_year 2016
_chemical_formula_moiety 'C40 H45 F4 Mg N3'
_chemical_formula_sum 'C40 H45 F4 Mg N3'
_chemical_formula_weight 668.10
_space_group_crystal_system monoclinic
_space_group_IT_number 15
_space_group_name_Hall '-C 2yc'
_space_group_name_H-M_alt 'C 1 2/c 1'
_symmetry_space_group_name_Hall '-C 2yc'
_symmetry_space_group_name_H-M 'C 1 2/c 1'
_atom_sites_solution_hydrogens geom
_audit_creation_method SHELXL-2014/7
_cell_angle_alpha 90
_cell_angle_beta 101.3341(12)
_cell_angle_gamma 90
_cell_formula_units_Z 8
_cell_length_a 31.6147(4)
_cell_length_b 16.0108(2)
_cell_length_c 15.04066(19)
_cell_measurement_reflns_used 5976
_cell_measurement_temperature 173(2)
_cell_measurement_theta_max 73.5590
_cell_measurement_theta_min 2.8380
_cell_volume 7464.76(17)
_computing_cell_refinement 'CrysAlisPro, Agilent Technologies'
_computing_data_collection 'CrysAlisPro, Agilent Technologies'
_computing_data_reduction 'CrysAlisPro, Agilent Technologies'
_computing_molecular_graphics 'Bruker SHELXTL'
_computing_publication_material 'CIFTAB-2013 (Sheldrick, 2013)'
_computing_structure_refinement 'SHELXL-2014/7 (Sheldrick, 2014)'
_computing_structure_solution 'SHELXS-2013 (Sheldrick, 2013)'
_diffrn_ambient_temperature 173(2)
_diffrn_detector_area_resol_mean 10.4115
_diffrn_measured_fraction_theta_full 0.981
_diffrn_measured_fraction_theta_max 0.947
_diffrn_measurement_device_type 'Agilent Xcalibur PX Ultra A'
_diffrn_measurement_method 'omega scans'
_diffrn_radiation_type CuK\a
_diffrn_radiation_wavelength 1.54184
_diffrn_reflns_av_R_equivalents 0.0193
_diffrn_reflns_av_unetI/netI 0.0301
_diffrn_reflns_Laue_measured_fraction_full 0.981
_diffrn_reflns_Laue_measured_fraction_max 0.947
_diffrn_reflns_limit_h_max 38
_diffrn_reflns_limit_h_min -33
_diffrn_reflns_limit_k_max 18
_diffrn_reflns_limit_k_min -19
_diffrn_reflns_limit_l_max 18
_diffrn_reflns_limit_l_min -11
_diffrn_reflns_number 12905
_diffrn_reflns_point_group_measured_fraction_full 0.981
_diffrn_reflns_point_group_measured_fraction_max 0.947
_diffrn_reflns_theta_full 67.684
_diffrn_reflns_theta_max 73.808
_diffrn_reflns_theta_min 2.851
_diffrn_source 'Enhance Ultra (Cu) X-ray Source'
_exptl_absorpt_coefficient_mu 0.830
_exptl_absorpt_correction_T_max 0.923
_exptl_absorpt_correction_T_min 0.883
_exptl_absorpt_correction_type analytical
_exptl_absorpt_process_details
; 
CrysAlisPro, Agilent Technologies, 
Version 1.171.37.35 (release 13-08-2014 CrysAlis171 .NET) 
(compiled Aug 13 2014,18:06:01) 
Analytical numeric absorption correction using a multifaceted crystal 
model based on expressions derived by R.C. Clark & J.S. Reid. 
(Clark, R. C. & Reid, J. S. (1995). Acta Cryst. A51, 887-897) 
Empirical absorption correction using spherical harmonics, 
implemented in SCALE3 ABSPACK scaling algorithm. 
;
_exptl_crystal_colour Colourless
_exptl_crystal_density_diffrn 1.189
_exptl_crystal_description blocks
_exptl_crystal_F_000 2832
_exptl_crystal_size_max 0.23
_exptl_crystal_size_mid 0.15
_exptl_crystal_size_min 0.13
_refine_diff_density_max 0.233
_refine_diff_density_min -0.222
_refine_diff_density_rms 0.036
_refine_ls_extinction_method none
_refine_ls_goodness_of_fit_ref 1.036
_refine_ls_hydrogen_treatment constr
_refine_ls_matrix_type full
_refine_ls_number_parameters 443
_refine_ls_number_reflns 7157
_refine_ls_number_restraints 0
_refine_ls_restrained_S_all 1.036
_refine_ls_R_factor_all 0.0468
_refine_ls_R_factor_gt 0.0387
_refine_ls_shift/su_max 0.001
_refine_ls_shift/su_mean 0.000
_refine_ls_structure_factor_coef Fsqd
_refine_ls_weighting_details 'w=1/[\s^2^(Fo^2^)+(0.0537P)^2^+2.9109P] where P=(Fo^2^+2Fc^2^)/3'
_refine_ls_weighting_scheme calc
_refine_ls_wR_factor_gt 0.1026
_refine_ls_wR_factor_ref 0.1083
_reflns_Friedel_coverage 0.000
_reflns_number_gt 6030
_reflns_number_total 7157
_reflns_threshold_expression 'I > 2\s(I)'
_cod_data_source_file ja6b08104_si_002.cif
_cod_data_source_block 2d
_cod_depositor_comments 'Adding full bibliography for 4125246--4125252.cif.'
_cod_original_cell_volume 7464.77(17)
_cod_database_code 4125250
_shelx_shelxl_version_number 2014/7
_shelx_space_group_comment
; 
The symmetry employed for this shelxl refinement is uniquely defined 
by the following loop, which should always be used as a source of 
symmetry information in preference to the above space-group names. 
They are only intended as comments. 
;

loop_
_space_group_symop_operation_xyz
'x, y, z'
'-x, y, -z+1/2'
'x+1/2, y+1/2, z'
'-x+1/2, y+1/2, -z+1/2'
'-x, -y, -z'
'x, -y, z-1/2'
'-x+1/2, -y+1/2, -z'
'x+1/2, -y+1/2, z-1/2'

loop_
_atom_site_label
_atom_site_type_symbol
_atom_site_fract_x
_atom_site_fract_y
_atom_site_fract_z
_atom_site_U_iso_or_equiv
_atom_site_adp_type
_atom_site_occupancy
_atom_site_site_symmetry_order
_atom_site_calc_flag
_atom_site_refinement_flags_posn
_atom_site_refinement_flags_adp
Mg1 Mg 0.35755(2) 0.77763(3) 0.35214(3) 0.02444(11) Uani 1 1 d . .
N1 N 0.39103(3) 0.70871(7) 0.27510(7) 0.0267(2) Uani 1 1 d . .
C1 C 0.42308(4) 0.74514(9) 0.24482(9) 0.0278(3) Uani 1 1 d . .
C2 C 0.44267(4) 0.82051(9) 0.27951(9) 0.0285(3) Uani 1 1 d . .
H2A H 0.4609 0.8453 0.2437 0.034 Uiso 1 1 calc R U
C3 C 0.43950(4) 0.86485(8) 0.35868(9) 0.0271(3) Uani 1 1 d . .
N3 N 0.40857(3) 0.85280(7) 0.40578(7) 0.0268(2) Uani 1 1 d . .
C4 C 0.44198(5) 0.70522(11) 0.16981(11) 0.0407(3) Uani 1 1 d . .
H4A H 0.4464 0.6454 0.1822 0.061 Uiso 1 1 calc R U
H4C H 0.4697 0.7317 0.1672 0.061 Uiso 1 1 calc R U
H4B H 0.4220 0.7128 0.1117 0.061 Uiso 1 1 calc R U
C5 C 0.47500(5) 0.92814(10) 0.39017(11) 0.0370(3) Uani 1 1 d . .
H5A H 0.4623 0.9838 0.3917 0.055 Uiso 1 1 calc R U
H5C H 0.4951 0.9283 0.3481 0.055 Uiso 1 1 calc R U
H5B H 0.4906 0.9132 0.4510 0.055 Uiso 1 1 calc R U
C6 C 0.37803(4) 0.62598(9) 0.24369(10) 0.0310(3) Uani 1 1 d . .
C7 C 0.39465(6) 0.55744(10) 0.29693(11) 0.0426(4) Uani 1 1 d . .
C8 C 0.38252(7) 0.47729(11) 0.26534(13) 0.0528(4) Uani 1 1 d . .
H8A H 0.3939 0.4302 0.3006 0.063 Uiso 1 1 calc R U
C9 C 0.35444(7) 0.46519(11) 0.18426(13) 0.0521(4) Uani 1 1 d . .
H9A H 0.3472 0.4102 0.1628 0.062 Uiso 1 1 calc R U
C10 C 0.33690(6) 0.53293(12) 0.13434(12) 0.0492(4) Uani 1 1 d . .
H10A H 0.3167 0.5241 0.0794 0.059 Uiso 1 1 calc R U
C11 C 0.34800(5) 0.61439(10) 0.16243(11) 0.0393(3) Uani 1 1 d . .
C12 C 0.42626(8) 0.56831(12) 0.38652(15) 0.0700(7) Uani 1 1 d . .
H12A H 0.4256 0.6283 0.4045 0.084 Uiso 1 1 calc R U
C13 C 0.41435(9) 0.5160(2) 0.46230(15) 0.0848(9) Uani 1 1 d . .
H13A H 0.3840 0.5255 0.4650 0.127 Uiso 1 1 calc R U
H13B H 0.4326 0.5320 0.5202 0.127 Uiso 1 1 calc R U
H13C H 0.4188 0.4567 0.4505 0.127 Uiso 1 1 calc R U
C14 C 0.47190(9) 0.5481(3) 0.3764(2) 0.1246(17) Uani 1 1 d . .
H14A H 0.4743 0.4881 0.3650 0.187 Uiso 1 1 calc R U
H14B H 0.4921 0.5633 0.4322 0.187 Uiso 1 1 calc R U
H14C H 0.4789 0.5797 0.3254 0.187 Uiso 1 1 calc R U
C15 C 0.32658(6) 0.68726(12) 0.10622(13) 0.0529(5) Uani 1 1 d . .
H15A H 0.3399 0.7399 0.1347 0.063 Uiso 1 1 calc R U
C16 C 0.33292(8) 0.68539(15) 0.00784(14) 0.0654(6) Uani 1 1 d . .
H16A H 0.3638 0.6840 0.0070 0.098 Uiso 1 1 calc R U
H16B H 0.3200 0.7354 -0.0239 0.098 Uiso 1 1 calc R U
H16C H 0.3190 0.6355 -0.0225 0.098 Uiso 1 1 calc R U
C17 C 0.27852(7) 0.68936(18) 0.10910(15) 0.0722(7) Uani 1 1 d . .
H17A H 0.2639 0.6424 0.0740 0.108 Uiso 1 1 calc R U
H17C H 0.2660 0.7420 0.0830 0.108 Uiso 1 1 calc R U
H17B H 0.2748 0.6850 0.1721 0.108 Uiso 1 1 calc R U
C18 C 0.41170(4) 0.89594(9) 0.49085(9) 0.0306(3) Uani 1 1 d . .
C19 C 0.39801(5) 0.97944(10) 0.49297(10) 0.0352(3) Uani 1 1 d . .
C20 C 0.40261(5) 1.01864(11) 0.57733(11) 0.0437(4) Uani 1 1 d . .
H20A H 0.3939 1.0752 0.5801 0.052 Uiso 1 1 calc R U
C21 C 0.41947(6) 0.97709(13) 0.65637(11) 0.0486(4) Uani 1 1 d . .
H21A H 0.4228 1.0053 0.7129 0.058 Uiso 1 1 calc R U
C22 C 0.43156(6) 0.89463(12) 0.65366(11) 0.0458(4) Uani 1 1 d . .
H22A H 0.4427 0.8662 0.7087 0.055 Uiso 1 1 calc R U
C23 C 0.42778(5) 0.85218(11) 0.57150(10) 0.0366(3) Uani 1 1 d . .
C24 C 0.37736(5) 1.02696(10) 0.40806(11) 0.0410(3) Uani 1 1 d . .
H24A H 0.3811 0.9927 0.3545 0.049 Uiso 1 1 calc R U
C25 C 0.39822(8) 1.11250(12) 0.39978(16) 0.0634(5) Uani 1 1 d . .
H25A H 0.3940 1.1483 0.4501 0.095 Uiso 1 1 calc R U
H25B H 0.3848 1.1385 0.3421 0.095 Uiso 1 1 calc R U
H25C H 0.4292 1.1052 0.4018 0.095 Uiso 1 1 calc R U
C26 C 0.32881(6) 1.03736(14) 0.40386(14) 0.0565(5) Uani 1 1 d . .
H26A H 0.3157 0.9825 0.4086 0.085 Uiso 1 1 calc R U
H26B H 0.3156 1.0634 0.3462 0.085 Uiso 1 1 calc R U
H26C H 0.3241 1.0728 0.4541 0.085 Uiso 1 1 calc R U
C27 C 0.44106(6) 0.76109(12) 0.57022(11) 0.0462(4) Uani 1 1 d . .
H27A H 0.4246 0.7365 0.5126 0.055 Uiso 1 1 calc R U
C28 C 0.42957(9) 0.71041(15) 0.64786(17) 0.0714(6) Uani 1 1 d . .
H28A H 0.4484 0.7269 0.7050 0.107 Uiso 1 1 calc R U
H28B H 0.4335 0.6508 0.6370 0.107 Uiso 1 1 calc R U
H28C H 0.3994 0.7209 0.6516 0.107 Uiso 1 1 calc R U
C29 C 0.48843(9) 0.75163(18) 0.5680(2) 0.0884(9) Uani 1 1 d . .
H29A H 0.4946 0.7788 0.5135 0.133 Uiso 1 1 calc R U
H29C H 0.4957 0.6922 0.5670 0.133 Uiso 1 1 calc R U
H29B H 0.5057 0.7778 0.6220 0.133 Uiso 1 1 calc R U
N31 N 0.31141(4) 0.85083(8) 0.26290(8) 0.0297(2) Uani 1 1 d . .
C32 C 0.32147(5) 0.90837(10) 0.20624(10) 0.0371(3) Uani 1 1 d . .
H32A H 0.3508 0.9137 0.2010 0.045 Uiso 1 1 calc R U
C33 C 0.29148(6) 0.96034(11) 0.15509(12) 0.0473(4) Uani 1 1 d . .
H33A H 0.2995 0.9996 0.1141 0.057 Uiso 1 1 calc R U
C34 C 0.24922(6) 0.95301(12) 0.16593(14) 0.0534(5) Uani 1 1 d . .
H34A H 0.2277 0.9891 0.1335 0.064 Uiso 1 1 calc R U
C35 C 0.23816(5) 0.89349(11) 0.22362(12) 0.0441(4) Uani 1 1 d . .
H35A H 0.2091 0.8883 0.2308 0.053 Uiso 1 1 calc R U
C36 C 0.26992(4) 0.84104(9) 0.27137(9) 0.0301(3) Uani 1 1 d . .
C37 C 0.26264(4) 0.77286(8) 0.33417(9) 0.0280(3) Uani 1 1 d . .
C38 C 0.22164(4) 0.74339(9) 0.33937(11) 0.0344(3) Uani 1 1 d . .
F38 F 0.18518(3) 0.77231(7) 0.28545(8) 0.0515(3) Uani 1 1 d . .
C39 C 0.21602(5) 0.68123(10) 0.39960(11) 0.0370(3) Uani 1 1 d . .
F39 F 0.17614(3) 0.65507(7) 0.40418(8) 0.0531(3) Uani 1 1 d . .
C40 C 0.25132(5) 0.64605(9) 0.45490(10) 0.0343(3) Uani 1 1 d . .
F40 F 0.24585(3) 0.58546(6) 0.51356(7) 0.0460(2) Uani 1 1 d . .
C41 C 0.29182(5) 0.67410(9) 0.44695(9) 0.0313(3) Uani 1 1 d . .
F41 F 0.32572(3) 0.63541(6) 0.50190(6) 0.0461(2) Uani 1 1 d . .
C42 C 0.29927(4) 0.73571(9) 0.38962(9) 0.0276(3) Uani 1 1 d . .

loop_
_atom_site_aniso_label
_atom_site_aniso_U_11
_atom_site_aniso_U_22
_atom_site_aniso_U_33
_atom_site_aniso_U_23
_atom_site_aniso_U_13
_atom_site_aniso_U_12
Mg1 0.0215(2) 0.0255(2) 0.0264(2) -0.00022(16) 0.00491(15) -0.00217(16)
N1 0.0246(5) 0.0251(5) 0.0294(5) -0.0028(4) 0.0032(4) -0.0005(4)
C1 0.0241(6) 0.0316(7) 0.0274(6) -0.0015(5) 0.0040(5) 0.0031(5)
C2 0.0244(6) 0.0321(7) 0.0305(6) -0.0004(5) 0.0094(5) -0.0031(5)
C3 0.0240(6) 0.0270(6) 0.0296(6) 0.0002(5) 0.0034(5) -0.0026(5)
N3 0.0249(5) 0.0283(6) 0.0277(5) -0.0039(4) 0.0061(4) -0.0042(4)
C4 0.0362(7) 0.0467(9) 0.0425(8) -0.0133(7) 0.0157(6) -0.0039(7)
C5 0.0307(7) 0.0395(8) 0.0425(8) -0.0086(6) 0.0113(6) -0.0116(6)
C6 0.0287(6) 0.0281(7) 0.0370(7) -0.0068(6) 0.0085(5) -0.0017(5)
C7 0.0510(9) 0.0303(8) 0.0448(8) -0.0032(7) 0.0051(7) 0.0000(7)
C8 0.0729(12) 0.0288(8) 0.0571(10) -0.0018(7) 0.0135(9) -0.0012(8)
C9 0.0686(12) 0.0331(8) 0.0577(10) -0.0160(8) 0.0202(9) -0.0150(8)
C10 0.0500(9) 0.0467(10) 0.0492(9) -0.0198(8) 0.0053(7) -0.0111(8)
C11 0.0375(8) 0.0386(8) 0.0402(8) -0.0117(7) 0.0036(6) -0.0032(6)
C12 0.0975(17) 0.0322(9) 0.0634(12) 0.0039(8) -0.0255(12) 0.0062(10)
C13 0.0791(16) 0.124(2) 0.0494(11) 0.0089(13) 0.0080(11) 0.0336(16)
C14 0.0654(16) 0.196(4) 0.098(2) 0.075(3) -0.0202(15) -0.050(2)
C15 0.0529(10) 0.0479(10) 0.0477(9) -0.0132(8) -0.0148(8) 0.0038(8)
C16 0.0691(13) 0.0685(14) 0.0505(11) 0.0023(10) -0.0077(9) -0.0043(11)
C17 0.0562(12) 0.0922(18) 0.0592(12) -0.0213(12) -0.0106(10) 0.0208(12)
C18 0.0261(6) 0.0359(7) 0.0310(7) -0.0069(6) 0.0085(5) -0.0092(5)
C19 0.0338(7) 0.0356(8) 0.0399(7) -0.0083(6) 0.0161(6) -0.0088(6)
C20 0.0446(8) 0.0431(9) 0.0480(9) -0.0172(7) 0.0204(7) -0.0098(7)
C21 0.0486(9) 0.0615(11) 0.0376(8) -0.0216(8) 0.0131(7) -0.0125(8)
C22 0.0452(9) 0.0601(11) 0.0311(7) -0.0076(7) 0.0049(6) -0.0088(8)
C23 0.0328(7) 0.0454(9) 0.0312(7) -0.0049(6) 0.0057(6) -0.0087(6)
C24 0.0487(9) 0.0324(8) 0.0462(8) -0.0038(6) 0.0195(7) -0.0001(7)
C25 0.0837(15) 0.0383(10) 0.0749(13) 0.0004(9) 0.0316(11) -0.0094(10)
C26 0.0520(10) 0.0607(12) 0.0592(11) 0.0011(9) 0.0168(8) 0.0121(9)
C27 0.0550(10) 0.0462(9) 0.0334(8) -0.0002(7) -0.0011(7) -0.0002(8)
C28 0.0851(16) 0.0596(13) 0.0712(14) 0.0133(11) 0.0196(12) -0.0105(12)
C29 0.0796(17) 0.0697(16) 0.127(2) 0.0357(16) 0.0481(16) 0.0282(14)
N31 0.0282(5) 0.0289(6) 0.0321(6) 0.0025(5) 0.0067(4) -0.0012(5)
C32 0.0374(7) 0.0369(8) 0.0383(7) 0.0066(6) 0.0104(6) -0.0021(6)
C33 0.0535(10) 0.0408(9) 0.0474(9) 0.0164(7) 0.0090(7) 0.0005(7)
C34 0.0454(9) 0.0466(10) 0.0634(11) 0.0206(9) -0.0010(8) 0.0088(8)
C35 0.0321(7) 0.0429(9) 0.0559(10) 0.0121(8) 0.0052(7) 0.0052(7)
C36 0.0270(6) 0.0284(7) 0.0345(7) -0.0008(6) 0.0050(5) -0.0001(5)
C37 0.0265(6) 0.0257(6) 0.0329(6) -0.0035(5) 0.0084(5) -0.0017(5)
C38 0.0251(6) 0.0308(7) 0.0474(8) -0.0043(6) 0.0072(6) -0.0008(5)
F38 0.0239(4) 0.0470(6) 0.0807(7) 0.0082(5) 0.0026(4) -0.0001(4)
C39 0.0304(7) 0.0315(7) 0.0539(9) -0.0094(7) 0.0196(6) -0.0100(6)
F39 0.0337(5) 0.0444(5) 0.0870(7) -0.0027(5) 0.0259(5) -0.0132(4)
C40 0.0432(8) 0.0268(7) 0.0369(7) -0.0030(6) 0.0175(6) -0.0091(6)
F40 0.0583(6) 0.0366(5) 0.0484(5) 0.0044(4) 0.0237(4) -0.0138(4)
C41 0.0336(7) 0.0308(7) 0.0303(6) -0.0005(5) 0.0078(5) -0.0018(6)
F41 0.0428(5) 0.0491(6) 0.0443(5) 0.0193(4) 0.0034(4) -0.0013(4)
C42 0.0265(6) 0.0285(7) 0.0285(6) -0.0024(5) 0.0072(5) -0.0033(5)

loop_
_atom_type_symbol
_atom_type_description
_atom_type_scat_dispersion_real
_atom_type_scat_dispersion_imag
_atom_type_scat_source
C C 0.0181 0.0091 'International Tables Vol C Tables 4.2.6.8 and 6.1.1.4'
H H 0.0000 0.0000 'International Tables Vol C Tables 4.2.6.8 and 6.1.1.4'
F F 0.0727 0.0534 'International Tables Vol C Tables 4.2.6.8 and 6.1.1.4'
Mg Mg 0.1719 0.1771 'International Tables Vol C Tables 4.2.6.8 and 6.1.1.4'
N N 0.0311 0.0180 'International Tables Vol C Tables 4.2.6.8 and 6.1.1.4'

loop_
_geom_angle_atom_site_label_1
_geom_angle_atom_site_label_2
_geom_angle_atom_site_label_3
_geom_angle
N1 Mg1 N3 94.90(5)
N1 Mg1 N31 107.90(5)
N3 Mg1 N31 108.30(5)
N1 Mg1 C42 123.37(5)
N3 Mg1 C42 137.21(5)
N31 Mg1 C42 79.62(5)
C1 N1 C6 118.74(11)
C1 N1 Mg1 118.31(9)
C6 N1 Mg1 122.53(9)
N1 C1 C2 124.05(12)
N1 C1 C4 120.63(13)
C2 C1 C4 115.30(12)
C3 C2 C1 130.28(12)
N3 C3 C2 124.05(12)
N3 C3 C5 120.47(12)
C2 C3 C5 115.46(12)
C3 N3 C18 118.32(11)
C3 N3 Mg1 118.72(9)
C18 N3 Mg1 122.92(8)
C7 C6 C11 120.54(14)
C7 C6 N1 118.91(13)
C11 C6 N1 120.52(13)
C8 C7 C6 118.64(16)
C8 C7 C12 119.69(16)
C6 C7 C12 121.65(15)
C9 C8 C7 121.21(17)
C10 C9 C8 119.69(16)
C9 C10 C11 121.51(16)
C10 C11 C6 118.30(16)
C10 C11 C15 119.42(15)
C6 C11 C15 122.26(14)
C14 C12 C13 109.79(19)
C14 C12 C7 111.0(2)
C13 C12 C7 112.6(2)
C11 C15 C17 109.75(19)
C11 C15 C16 113.19(17)
C17 C15 C16 110.31(16)
C23 C18 C19 120.94(13)
C23 C18 N3 118.52(13)
C19 C18 N3 120.52(13)
C20 C19 C18 118.01(15)
C20 C19 C24 119.29(15)
C18 C19 C24 122.67(13)
C21 C20 C19 121.41(17)
C20 C21 C22 120.06(15)
C21 C22 C23 121.15(16)
C22 C23 C18 118.36(16)
C22 C23 C27 120.22(15)
C18 C23 C27 121.42(13)
C19 C24 C26 110.51(14)
C19 C24 C25 113.23(16)
C26 C24 C25 110.01(16)
C29 C27 C23 111.96(17)
C29 C27 C28 110.48(18)
C23 C27 C28 113.18(17)
C32 N31 C36 119.83(13)
C32 N31 Mg1 124.23(10)
C36 N31 Mg1 115.73(9)
N31 C32 C33 123.33(15)
C32 C33 C34 117.26(15)
C35 C34 C33 120.20(15)
C34 C35 C36 119.61(15)
N31 C36 C35 119.69(14)
N31 C36 C37 114.72(12)
C35 C36 C37 125.58(13)
C38 C37 C42 119.03(13)
C38 C37 C36 122.94(13)
C42 C37 C36 118.03(12)
F38 C38 C39 115.82(13)
F38 C38 C37 122.77(14)
C39 C38 C37 121.39(14)
F39 C39 C40 119.99(14)
F39 C39 C38 120.10(15)
C40 C39 C38 119.91(13)
F40 C40 C39 119.90(13)
F40 C40 C41 122.08(14)
C39 C40 C41 118.01(14)
C42 C41 F41 119.94(13)
C42 C41 C40 124.63(14)
F41 C41 C40 115.43(13)
C41 C42 C37 116.98(12)
C41 C42 Mg1 131.31(11)
C37 C42 Mg1 111.08(10)

loop_
_geom_bond_atom_site_label_1
_geom_bond_atom_site_label_2
_geom_bond_distance
Mg1 N1 2.0402(12)
Mg1 N3 2.0467(12)
Mg1 N31 2.1293(12)
Mg1 C42 2.1381(14)
N1 C1 1.3249(18)
N1 C6 1.4388(17)
C1 C2 1.4090(19)
C1 C4 1.5177(19)
C2 C3 1.4067(19)
C3 N3 1.3296(17)
C3 C5 1.5171(18)
N3 C18 1.4402(17)
C6 C7 1.399(2)
C6 C11 1.405(2)
C7 C8 1.396(2)
C7 C12 1.522(3)
C8 C9 1.374(3)
C9 C10 1.372(3)
C10 C11 1.395(2)
C11 C15 1.520(3)
C12 C14 1.515(4)
C12 C13 1.520(4)
C15 C17 1.529(3)
C15 C16 1.532(3)
C18 C23 1.407(2)
C18 C19 1.408(2)
C19 C20 1.397(2)
C19 C24 1.519(2)
C20 C21 1.375(3)
C21 C22 1.377(3)
C22 C23 1.395(2)
C23 C27 1.519(2)
C24 C26 1.533(2)
C24 C25 1.536(2)
C27 C29 1.512(3)
C27 C28 1.523(3)
N31 C32 1.3351(19)
N31 C36 1.3515(18)
C32 C33 1.377(2)
C33 C34 1.383(3)
C34 C35 1.379(3)
C35 C36 1.395(2)
C36 C37 1.491(2)
C37 C38 1.3961(19)
C37 C42 1.4181(19)
C38 F38 1.3539(17)
C38 C39 1.381(2)
C39 F39 1.3430(17)
C39 C40 1.375(2)
C40 F40 1.3452(17)
C40 C41 1.384(2)
C41 C42 1.361(2)
C41 F41 1.3665(17)
